data_7010345
loop_
_publ_author_name
'Connelly, Neil G.'
'Emslie, David J. H.'
'Geiger, William E.'
'Hayward, Owen D.'
'Linehan, Emma B.'
'Orpen, A. Guy'
'Quayle, Michael J.'
'Rieger, Philip H.'

_publ_section_title
;
 Redox-induced \k2--\k3 isomerisation in
 hydrotris(pyrazolyl)boratorhodium complexes: synthesis, structure and
 ESR spectroscopy of stabilised rhodium(II) species
;
_journal_issue 5
_journal_name_full 'Journal of the Chemical Society, Dalton Transactions'
_journal_page_first 670
_journal_paper_doi 10.1039/b008131k
_journal_year 2001
_chemical_formula_sum 'C34 H37 B N6 O P Rh'
_chemical_formula_weight 690.38
_chemical_name_systematic
; 
 ? 
;
_space_group_IT_number 14
_symmetry_cell_setting monoclinic
_symmetry_space_group_name_Hall '-P 2yn'
_symmetry_space_group_name_H-M 'P 1 21/n 1'
_atom_sites_solution_hydrogens geom
_atom_sites_solution_primary direct
_atom_sites_solution_secondary difmap
_audit_creation_method SHELXL-97
_cell_angle_alpha 90.00
_cell_angle_beta 97.73(3)
_cell_angle_gamma 90.00
_cell_formula_units_Z 4
_cell_length_a 9.428(3)
_cell_length_b 16.510(4)
_cell_length_c 20.735(5)
_cell_measurement_reflns_used 174
_cell_measurement_temperature 173(2)
_cell_volume 3198.2(15)
_computing_cell_refinement 'SAINT (Siemens, 1995b)'
_computing_data_collection 'SMART (Siemens, 1995b)'
_computing_data_reduction 'SAINT (Siemens, 1995b)'
_computing_molecular_graphics 'SHELXL-97 (Sheldrick, 1997)'
_computing_publication_material 'SHELXL-97 (Sheldrick, 1997)'
_computing_structure_refinement 'SHELXL-97 (Sheldrick, 1997)'
_computing_structure_solution 'SHELXS-97 (Sheldrick, 1990)'
_diffrn_ambient_temperature 173(2)
_diffrn_measured_fraction_theta_full 0.970
_diffrn_measured_fraction_theta_max 0.970
_diffrn_measurement_device_type 'Siemens SMART CCD diffractometer'
_diffrn_measurement_method '\w rotation with narrow frames'
_diffrn_radiation_monochromator graphite
_diffrn_radiation_source 'fine-focus sealed tube'
_diffrn_radiation_type MoK\a
_diffrn_radiation_wavelength 0.71073
_diffrn_reflns_av_R_equivalents 0.1000
_diffrn_reflns_av_sigmaI/netI 0.0695
_diffrn_reflns_limit_h_max 10
_diffrn_reflns_limit_h_min -11
_diffrn_reflns_limit_k_max 19
_diffrn_reflns_limit_k_min -19
_diffrn_reflns_limit_l_max 24
_diffrn_reflns_limit_l_min -13
_diffrn_reflns_number 14466
_diffrn_reflns_theta_full 25.19
_diffrn_reflns_theta_max 25.19
_diffrn_reflns_theta_min 2.27
_exptl_absorpt_coefficient_mu 0.622
_exptl_absorpt_correction_type empirical
_exptl_absorpt_process_details 'SADABS, Sheldrick 1996'
_exptl_crystal_colour Yellow
_exptl_crystal_density_diffrn 1.436
_exptl_crystal_density_method 'not measured'
_exptl_crystal_description Block
_exptl_crystal_F_000 1428
_exptl_crystal_size_max 0.5
_exptl_crystal_size_mid 0.5
_exptl_crystal_size_min 0.25
_refine_diff_density_max 1.211
_refine_diff_density_min -1.881
_refine_diff_density_rms 0.138
_refine_ls_extinction_method none
_refine_ls_goodness_of_fit_ref 1.098
_refine_ls_hydrogen_treatment mixed
_refine_ls_matrix_type full
_refine_ls_number_parameters 398
_refine_ls_number_reflns 5582
_refine_ls_number_restraints 0
_refine_ls_restrained_S_all 1.098
_refine_ls_R_factor_all 0.0836
_refine_ls_R_factor_gt 0.0688
_refine_ls_shift/su_max 0.004
_refine_ls_shift/su_mean 0.001
_refine_ls_structure_factor_coef Fsqd
_refine_ls_weighting_details 'calc w=1/[\s^2^(Fo^2^)+(0.0558P)^2^+21.7512P] where P=(Fo^2^+2Fc^2^)/3'
_refine_ls_weighting_scheme calc
_refine_ls_wR_factor_gt 0.1614
_refine_ls_wR_factor_ref 0.1771
_reflns_number_gt 4668
_reflns_number_total 5582
_reflns_threshold_expression >2sigma(I)
_cod_data_source_file b008131k.txt
_cod_data_source_block 2
_cod_depositor_comments
;
The following automatic conversions were performed:
'_symmetry_cell_setting' value 'Monoclinic' changed to 'monoclinic'
according to '/home/saulius/struct/CIF-dictionaries/cif_core.dic'
dictionary named 'cif_core.dic' version 2.4.1 from
2010-06-29.

'_exptl_absorpt_correction_type' value 'Empirical' changed to
'empirical' according to
'/home/saulius/struct/CIF-dictionaries/cif_core.dic' dictionary named
'cif_core.dic' version 2.4.1 from 2010-06-29.

Automatic conversion script
Id: cif_fix_enum 1527 2010-12-29 10:47:43Z saulius 
;
_cod_original_cell_volume 3198.1(15)
_cod_original_sg_symbol_H-M P2(1)/n
_cod_database_code 7010345

loop_
_symmetry_equiv_pos_as_xyz
'x, y, z'
'-x+1/2, y+1/2, -z+1/2'
'-x, -y, -z'
'x-1/2, -y-1/2, z-1/2'

loop_
_atom_site_label
_atom_site_type_symbol
_atom_site_fract_x
_atom_site_fract_y
_atom_site_fract_z
_atom_site_U_iso_or_equiv
_atom_site_adp_type
_atom_site_occupancy
_atom_site_symmetry_multiplicity
_atom_site_calc_flag
_atom_site_refinement_flags
_atom_site_disorder_assembly
_atom_site_disorder_group
Rh1 Rh 0.73585(5) 0.08675(3) 0.75243(2) 0.02270(17) Uani 1 1 d . . .
N1 N 1.0679(5) -0.0006(3) 0.8162(2) 0.0289(11) Uani 1 1 d . . .
N2 N 0.9571(5) -0.0023(3) 0.8542(2) 0.0242(11) Uani 1 1 d . . .
N3 N 0.7647(5) 0.0810(3) 0.8988(2) 0.0206(10) Uani 1 1 d . . .
N4 N 0.6635(5) 0.0882(3) 0.84433(19) 0.0194(10) Uani 1 1 d . . .
N5 N 0.9679(5) 0.1493(3) 0.8554(2) 0.0243(11) Uani 1 1 d . . .
N6 N 0.8899(5) 0.1705(3) 0.7964(2) 0.0231(10) Uani 1 1 d . . .
O1 O 0.4964(5) -0.0184(3) 0.6964(2) 0.0402(12) Uani 1 1 d . . .
B1 B 0.9264(7) 0.0742(4) 0.8922(3) 0.0236(14) Uani 1 1 d . . .
H1 H 0.9836 0.0727 0.9365 0.036(19) Uiso 1 1 calc R . .
P1 P 0.81902(16) 0.07416(9) 0.65503(7) 0.0222(3) Uani 1 1 d . . .
C1 C 0.9649(6) 0.1404(4) 0.6385(3) 0.0233(12) Uani 1 1 d . . .
C2 C 1.0931(6) 0.1393(4) 0.6820(3) 0.0283(13) Uani 1 1 d . . .
H2A H 1.1051 0.1027 0.7176 0.034 Uiso 1 1 calc R . .
C3 C 1.2010(7) 0.1923(4) 0.6718(3) 0.0366(15) Uani 1 1 d . . .
H3A H 1.2880 0.1917 0.7008 0.044 Uiso 1 1 calc R . .
C4 C 1.1852(8) 0.2463(5) 0.6202(3) 0.0417(17) Uani 1 1 d . . .
H4A H 1.2600 0.2831 0.6145 0.050 Uiso 1 1 calc R . .
C5 C 1.0595(7) 0.2463(4) 0.5768(3) 0.0347(15) Uani 1 1 d . . .
H5A H 1.0484 0.2825 0.5409 0.042 Uiso 1 1 calc R . .
C6 C 0.9502(7) 0.1933(4) 0.5862(3) 0.0293(13) Uani 1 1 d . . .
H6A H 0.8643 0.1932 0.5565 0.035 Uiso 1 1 calc R . .
C7 C 0.6840(6) 0.0906(4) 0.5846(3) 0.0259(13) Uani 1 1 d . . .
C8 C 0.5671(8) 0.1413(4) 0.5904(3) 0.0371(16) Uani 1 1 d . . .
H8A H 0.5560 0.1638 0.6316 0.044 Uiso 1 1 calc R . .
C9 C 0.4676(8) 0.1591(5) 0.5367(4) 0.049(2) Uani 1 1 d . . .
H9A H 0.3896 0.1941 0.5414 0.059 Uiso 1 1 calc R . .
C10 C 0.4807(8) 0.1269(5) 0.4774(4) 0.047(2) Uani 1 1 d . . .
H10A H 0.4123 0.1396 0.4409 0.057 Uiso 1 1 calc R . .
C11 C 0.5928(8) 0.0758(5) 0.4703(3) 0.0429(19) Uani 1 1 d . . .
H11A H 0.6014 0.0533 0.4288 0.052 Uiso 1 1 calc R . .
C12 C 0.6936(7) 0.0568(4) 0.5235(3) 0.0334(15) Uani 1 1 d . . .
H12A H 0.7695 0.0206 0.5182 0.040 Uiso 1 1 calc R . .
C13 C 0.8871(7) -0.0272(4) 0.6387(3) 0.0276(13) Uani 1 1 d . . .
C14 C 0.8298(7) -0.0951(4) 0.6637(3) 0.0352(15) Uani 1 1 d . . .
H14A H 0.7625 -0.0890 0.6936 0.042 Uiso 1 1 calc R . .
C15 C 0.8684(7) -0.1729(4) 0.6460(4) 0.0372(16) Uani 1 1 d . . .
H15A H 0.8272 -0.2193 0.6633 0.045 Uiso 1 1 calc R . .
C16 C 0.9669(8) -0.1814(4) 0.6033(3) 0.0407(17) Uani 1 1 d . . .
H16A H 0.9931 -0.2339 0.5904 0.049 Uiso 1 1 calc R . .
C17 C 1.0267(9) -0.1151(5) 0.5794(4) 0.049(2) Uani 1 1 d . . .
H17A H 1.0957 -0.1219 0.5505 0.059 Uiso 1 1 calc R . .
C18 C 0.9893(8) -0.0370(4) 0.5965(4) 0.0402(17) Uani 1 1 d . . .
H18A H 1.0327 0.0088 0.5796 0.048 Uiso 1 1 calc R . .
C19 C 1.0865(6) -0.0770(4) 0.7995(3) 0.0277(13) Uani 1 1 d . . .
C20 C 0.9934(7) -0.1280(4) 0.8261(3) 0.0288(14) Uani 1 1 d . . .
H20A H 0.9865 -0.1851 0.8211 0.035 Uiso 1 1 calc R . .
C21 C 0.9140(6) -0.0805(4) 0.8605(3) 0.0250(13) Uani 1 1 d . . .
C22 C 1.1995(7) -0.0974(5) 0.7569(4) 0.0393(16) Uani 1 1 d . . .
H22A H 1.2478 -0.0476 0.7461 0.059 Uiso 1 1 calc R . .
H22B H 1.1544 -0.1233 0.7168 0.059 Uiso 1 1 calc R . .
H22C H 1.2697 -0.1345 0.7802 0.059 Uiso 1 1 calc R . .
C23 C 0.7998(7) -0.1026(4) 0.9008(3) 0.0344(15) Uani 1 1 d . . .
H23A H 0.7634 -0.0534 0.9193 0.052 Uiso 1 1 calc R . .
H23B H 0.8397 -0.1389 0.9361 0.052 Uiso 1 1 calc R . .
H23C H 0.7214 -0.1301 0.8735 0.052 Uiso 1 1 calc R . .
C24 C 0.5357(6) 0.0930(4) 0.8651(3) 0.0236(12) Uani 1 1 d . . .
C25 C 0.5538(7) 0.0869(4) 0.9329(3) 0.0283(13) Uani 1 1 d . . .
H25A H 0.4806 0.0876 0.9602 0.034 Uiso 1 1 calc R . .
C26 C 0.6988(7) 0.0798(4) 0.9524(3) 0.0250(12) Uani 1 1 d . . .
C27 C 0.4012(7) 0.1071(5) 0.8201(3) 0.0382(17) Uani 1 1 d . . .
H27A H 0.4224 0.1084 0.7751 0.057 Uiso 1 1 calc R . .
H27B H 0.3592 0.1589 0.8306 0.057 Uiso 1 1 calc R . .
H27C H 0.3333 0.0632 0.8249 0.057 Uiso 1 1 calc R . .
C28 C 0.7780(7) 0.0723(5) 1.0205(3) 0.0347(15) Uani 1 1 d . . .
H28A H 0.8810 0.0682 1.0184 0.052 Uiso 1 1 calc R . .
H28B H 0.7454 0.0237 1.0413 0.052 Uiso 1 1 calc R . .
H28C H 0.7590 0.1202 1.0459 0.052 Uiso 1 1 calc R . .
C29 C 1.0636(6) 0.2083(4) 0.8738(3) 0.0251(13) Uani 1 1 d . . .
C30 C 1.0454(7) 0.2689(4) 0.8278(3) 0.0293(13) Uani 1 1 d . . .
H30A H 1.0971 0.3183 0.8283 0.035 Uiso 1 1 calc R . .
C31 C 0.9355(6) 0.2430(4) 0.7803(3) 0.0247(12) Uani 1 1 d . . .
C32 C 1.1681(7) 0.2034(4) 0.9352(3) 0.0360(16) Uani 1 1 d . . .
H32A H 1.1543 0.1523 0.9576 0.054 Uiso 1 1 calc R . .
H32B H 1.1521 0.2489 0.9637 0.054 Uiso 1 1 calc R . .
H32C H 1.2660 0.2058 0.9243 0.054 Uiso 1 1 calc R . .
C33 C 0.8695(7) 0.2877(4) 0.7218(3) 0.0302(14) Uani 1 1 d . . .
H33A H 0.7947 0.2542 0.6975 0.045 Uiso 1 1 calc R . .
H33B H 0.9429 0.3002 0.6940 0.045 Uiso 1 1 calc R . .
H33C H 0.8271 0.3381 0.7352 0.045 Uiso 1 1 calc R . .
C34 C 0.5892(6) 0.0212(4) 0.7178(3) 0.0274(13) Uani 1 1 d . . .

loop_
_atom_site_aniso_label
_atom_site_aniso_U_11
_atom_site_aniso_U_22
_atom_site_aniso_U_33
_atom_site_aniso_U_23
_atom_site_aniso_U_13
_atom_site_aniso_U_12
Rh1 0.0251(3) 0.0217(3) 0.0187(2) -0.00071(17) -0.00634(17) -0.00096(19)
N1 0.027(3) 0.025(3) 0.033(3) 0.001(2) 0.000(2) 0.005(2)
N2 0.021(2) 0.022(3) 0.027(3) 0.004(2) -0.0049(19) -0.002(2)
N3 0.019(2) 0.019(2) 0.022(2) 0.0026(19) -0.0037(18) 0.0043(19)
N4 0.030(3) 0.018(2) 0.0068(19) -0.0005(17) -0.0113(17) -0.002(2)
N5 0.022(2) 0.026(3) 0.022(2) 0.001(2) -0.0044(19) 0.002(2)
N6 0.022(2) 0.019(3) 0.025(2) 0.0001(19) -0.0091(19) -0.001(2)
O1 0.030(2) 0.045(3) 0.045(3) -0.010(2) 0.002(2) -0.015(2)
B1 0.021(3) 0.028(4) 0.019(3) 0.003(3) -0.007(2) -0.003(3)
P1 0.0226(7) 0.0215(8) 0.0205(7) -0.0005(6) -0.0039(6) 0.0004(6)
C1 0.023(3) 0.023(3) 0.024(3) -0.005(2) 0.002(2) -0.003(2)
C2 0.024(3) 0.033(4) 0.026(3) 0.001(3) -0.005(2) 0.000(3)
C3 0.030(3) 0.037(4) 0.039(4) 0.004(3) -0.007(3) -0.005(3)
C4 0.042(4) 0.044(4) 0.038(4) -0.002(3) 0.003(3) -0.013(3)
C5 0.042(4) 0.035(4) 0.024(3) 0.004(3) -0.005(3) -0.011(3)
C6 0.034(3) 0.026(3) 0.026(3) -0.004(3) -0.002(3) -0.004(3)
C7 0.029(3) 0.020(3) 0.027(3) 0.002(2) 0.000(2) -0.009(3)
C8 0.041(4) 0.041(4) 0.027(3) 0.003(3) -0.004(3) 0.006(3)
C9 0.039(4) 0.060(5) 0.044(4) 0.017(4) -0.010(3) 0.010(4)
C10 0.044(4) 0.056(5) 0.035(4) 0.017(4) -0.018(3) -0.014(4)
C11 0.051(4) 0.053(5) 0.021(3) 0.001(3) -0.007(3) -0.022(4)
C12 0.039(4) 0.036(4) 0.023(3) 0.000(3) -0.003(3) -0.013(3)
C13 0.030(3) 0.028(3) 0.021(3) -0.003(2) -0.007(2) 0.000(3)
C14 0.038(4) 0.031(4) 0.037(4) 0.004(3) 0.006(3) 0.002(3)
C15 0.038(4) 0.021(3) 0.051(4) 0.000(3) 0.000(3) -0.002(3)
C16 0.054(4) 0.026(4) 0.042(4) -0.001(3) 0.006(3) 0.004(3)
C17 0.068(5) 0.036(4) 0.049(4) -0.006(3) 0.029(4) 0.001(4)
C18 0.054(4) 0.024(3) 0.046(4) 0.000(3) 0.019(3) -0.003(3)
C19 0.026(3) 0.025(3) 0.030(3) -0.001(2) -0.005(2) 0.002(3)
C20 0.030(3) 0.023(3) 0.029(3) 0.002(3) -0.010(2) 0.004(3)
C21 0.024(3) 0.025(3) 0.023(3) 0.002(2) -0.008(2) -0.005(2)
C22 0.033(3) 0.037(4) 0.048(4) -0.002(3) 0.006(3) 0.006(3)
C23 0.042(4) 0.035(4) 0.027(3) -0.006(3) 0.004(3) -0.008(3)
C24 0.014(3) 0.028(3) 0.027(3) -0.003(2) -0.001(2) 0.000(2)
C25 0.027(3) 0.031(3) 0.026(3) -0.001(3) 0.003(2) 0.004(3)
C26 0.032(3) 0.022(3) 0.020(3) -0.002(2) -0.001(2) -0.004(3)
C27 0.020(3) 0.062(5) 0.030(3) -0.007(3) -0.006(2) 0.003(3)
C28 0.035(3) 0.046(4) 0.020(3) 0.004(3) -0.005(3) 0.005(3)
C29 0.023(3) 0.025(3) 0.024(3) -0.003(2) -0.008(2) 0.003(2)
C30 0.030(3) 0.024(3) 0.031(3) -0.005(3) -0.005(2) -0.006(3)
C31 0.024(3) 0.022(3) 0.027(3) 0.000(2) 0.000(2) 0.001(2)
C32 0.035(4) 0.035(4) 0.033(3) 0.001(3) -0.014(3) -0.003(3)
C33 0.040(4) 0.021(3) 0.027(3) 0.000(2) -0.002(3) 0.004(3)
C34 0.020(3) 0.032(3) 0.028(3) -0.001(3) -0.001(2) 0.000(3)

loop_
_atom_type_symbol
_atom_type_description
_atom_type_scat_dispersion_real
_atom_type_scat_dispersion_imag
_atom_type_scat_source
C C 0.0033 0.0016 'International Tables Vol C Tables 4.2.6.8 and 6.1.1.4'
H H 0.0000 0.0000 'International Tables Vol C Tables 4.2.6.8 and 6.1.1.4'
B B 0.0013 0.0007 'International Tables Vol C Tables 4.2.6.8 and 6.1.1.4'
N N 0.0061 0.0033 'International Tables Vol C Tables 4.2.6.8 and 6.1.1.4'
O O 0.0106 0.0060 'International Tables Vol C Tables 4.2.6.8 and 6.1.1.4'
P P 0.1023 0.0942 'International Tables Vol C Tables 4.2.6.8 and 6.1.1.4'
Rh Rh -1.1178 0.9187 'International Tables Vol C Tables 4.2.6.8 and 6.1.1.4'

loop_
_geom_angle_atom_site_label_1
_geom_angle_atom_site_label_2
_geom_angle_atom_site_label_3
_geom_angle
_geom_angle_site_symmetry_1
_geom_angle_site_symmetry_3
_geom_angle_publ_flag
C34 Rh1 N4 92.4(2) . . ?
C34 Rh1 N6 174.0(2) . . ?
N4 Rh1 N6 83.65(18) . . ?
C34 Rh1 P1 85.99(19) . . ?
N4 Rh1 P1 175.21(13) . . ?
N6 Rh1 P1 98.28(14) . . ?
C34 Rh1 N2 112.8(2) . . ?
N4 Rh1 N2 70.30(16) . . ?
N6 Rh1 N2 70.11(16) . . ?
P1 Rh1 N2 106.16(10) . . ?
C34 Rh1 B1 128.3(2) . . ?
N4 Rh1 B1 52.66(17) . . ?
N6 Rh1 B1 52.02(18) . . ?
P1 Rh1 B1 125.41(13) . . ?
N2 Rh1 B1 28.04(15) . . ?
C19 N1 N2 105.4(5) . . ?
C21 N2 N1 109.1(5) . . ?
C21 N2 B1 130.6(5) . . ?
N1 N2 B1 118.8(5) . . ?
C21 N2 Rh1 109.2(3) . . ?
N1 N2 Rh1 95.2(3) . . ?
B1 N2 Rh1 78.8(3) . . ?
C26 N3 N4 109.4(5) . . ?
C26 N3 B1 129.8(5) . . ?
N4 N3 B1 120.8(4) . . ?
C24 N4 N3 107.2(4) . . ?
C24 N4 Rh1 135.0(4) . . ?
N3 N4 Rh1 117.8(4) . . ?
C29 N5 N6 109.0(5) . . ?
C29 N5 B1 130.4(5) . . ?
N6 N5 B1 120.2(5) . . ?
C31 N6 N5 107.3(5) . . ?
C31 N6 Rh1 134.8(4) . . ?
N5 N6 Rh1 117.9(4) . . ?
N5 B1 N2 109.3(5) . . ?
N5 B1 N3 107.7(5) . . ?
N2 B1 N3 111.1(5) . . ?
N5 B1 Rh1 69.3(3) . . ?
N2 B1 Rh1 73.2(3) . . ?
N3 B1 Rh1 68.7(3) . . ?
N5 B1 H1 109.6 . . ?
N2 B1 H1 109.6 . . ?
N3 B1 H1 109.6 . . ?
Rh1 B1 H1 177.2 . . ?
C1 P1 C7 102.9(3) . . ?
C1 P1 C13 102.7(3) . . ?
C7 P1 C13 102.2(3) . . ?
C1 P1 Rh1 118.13(19) . . ?
C7 P1 Rh1 114.3(2) . . ?
C13 P1 Rh1 114.7(2) . . ?
C6 C1 C2 119.8(6) . . ?
C6 C1 P1 121.8(5) . . ?
C2 C1 P1 118.4(5) . . ?
C3 C2 C1 118.8(6) . . ?
C3 C2 H2A 120.6 . . ?
C1 C2 H2A 120.6 . . ?
C2 C3 C4 121.4(6) . . ?
C2 C3 H3A 119.3 . . ?
C4 C3 H3A 119.3 . . ?
C3 C4 C5 119.6(7) . . ?
C3 C4 H4A 120.2 . . ?
C5 C4 H4A 120.2 . . ?
C6 C5 C4 119.7(6) . . ?
C6 C5 H5A 120.2 . . ?
C4 C5 H5A 120.2 . . ?
C1 C6 C5 120.7(6) . . ?
C1 C6 H6A 119.6 . . ?
C5 C6 H6A 119.6 . . ?
C12 C7 C8 117.6(6) . . ?
C12 C7 P1 122.9(5) . . ?
C8 C7 P1 119.5(5) . . ?
C9 C8 C7 120.8(7) . . ?
C9 C8 H8A 119.6 . . ?
C7 C8 H8A 119.6 . . ?
C10 C9 C8 120.5(8) . . ?
C10 C9 H9A 119.7 . . ?
C8 C9 H9A 119.7 . . ?
C9 C10 C11 120.1(6) . . ?
C9 C10 H10A 120.0 . . ?
C11 C10 H10A 120.0 . . ?
C10 C11 C12 120.4(7) . . ?
C10 C11 H11A 119.8 . . ?
C12 C11 H11A 119.8 . . ?
C11 C12 C7 120.5(7) . . ?
C11 C12 H12A 119.7 . . ?
C7 C12 H12A 119.7 . . ?
C14 C13 C18 118.8(6) . . ?
C14 C13 P1 120.5(5) . . ?
C18 C13 P1 120.6(5) . . ?
C13 C14 C15 121.4(6) . . ?
C13 C14 H14A 119.3 . . ?
C15 C14 H14A 119.3 . . ?
C16 C15 C14 119.0(6) . . ?
C16 C15 H15A 120.5 . . ?
C14 C15 H15A 120.5 . . ?
C17 C16 C15 120.2(7) . . ?
C17 C16 H16A 119.9 . . ?
C15 C16 H16A 119.9 . . ?
C16 C17 C18 121.5(7) . . ?
C16 C17 H17A 119.3 . . ?
C18 C17 H17A 119.3 . . ?
C13 C18 C17 119.1(6) . . ?
C13 C18 H18A 120.5 . . ?
C17 C18 H18A 120.5 . . ?
N1 C19 C20 111.2(6) . . ?
N1 C19 C22 119.5(6) . . ?
C20 C19 C22 129.3(6) . . ?
C21 C20 C19 106.5(6) . . ?
C21 C20 H20A 126.7 . . ?
C19 C20 H20A 126.7 . . ?
C20 C21 N2 107.8(5) . . ?
C20 C21 C23 130.2(6) . . ?
N2 C21 C23 122.0(6) . . ?
C19 C22 H22A 109.5 . . ?
C19 C22 H22B 109.5 . . ?
H22A C22 H22B 109.5 . . ?
C19 C22 H22C 109.5 . . ?
H22A C22 H22C 109.5 . . ?
H22B C22 H22C 109.5 . . ?
C21 C23 H23A 109.5 . . ?
C21 C23 H23B 109.5 . . ?
H23A C23 H23B 109.5 . . ?
C21 C23 H23C 109.5 . . ?
H23A C23 H23C 109.5 . . ?
H23B C23 H23C 109.5 . . ?
N4 C24 C25 109.0(5) . . ?
N4 C24 C27 122.5(5) . . ?
C25 C24 C27 128.4(5) . . ?
C26 C25 C24 106.5(5) . . ?
C26 C25 H25A 126.7 . . ?
C24 C25 H25A 126.7 . . ?
N3 C26 C25 107.8(5) . . ?
N3 C26 C28 123.2(5) . . ?
C25 C26 C28 128.9(6) . . ?
C24 C27 H27A 109.5 . . ?
C24 C27 H27B 109.5 . . ?
H27A C27 H27B 109.5 . . ?
C24 C27 H27C 109.5 . . ?
H27A C27 H27C 109.5 . . ?
H27B C27 H27C 109.5 . . ?
C26 C28 H28A 109.5 . . ?
C26 C28 H28B 109.5 . . ?
H28A C28 H28B 109.5 . . ?
C26 C28 H28C 109.5 . . ?
H28A C28 H28C 109.5 . . ?
H28B C28 H28C 109.5 . . ?
N5 C29 C30 108.1(5) . . ?
N5 C29 C32 122.7(6) . . ?
C30 C29 C32 129.2(6) . . ?
C29 C30 C31 106.2(5) . . ?
C29 C30 H30A 126.9 . . ?
C31 C30 H30A 126.9 . . ?
N6 C31 C30 109.4(5) . . ?
N6 C31 C33 122.6(5) . . ?
C30 C31 C33 128.0(6) . . ?
C29 C32 H32A 109.5 . . ?
C29 C32 H32B 109.5 . . ?
H32A C32 H32B 109.5 . . ?
C29 C32 H32C 109.5 . . ?
H32A C32 H32C 109.5 . . ?
H32B C32 H32C 109.5 . . ?
C31 C33 H33A 109.5 . . ?
C31 C33 H33B 109.5 . . ?
H33A C33 H33B 109.5 . . ?
C31 C33 H33C 109.5 . . ?
H33A C33 H33C 109.5 . . ?
H33B C33 H33C 109.5 . . ?
O1 C34 Rh1 178.8(6) . . ?

loop_
_geom_bond_atom_site_label_1
_geom_bond_atom_site_label_2
_geom_bond_distance
_geom_bond_site_symmetry_2
_geom_bond_publ_flag
Rh1 C34 1.825(6) . ?
Rh1 N4 2.108(4) . ?
Rh1 N6 2.120(5) . ?
Rh1 P1 2.2721(16) . ?
Rh1 N2 3.128(5) . ?
Rh1 B1 3.205(6) . ?
N1 C19 1.326(8) . ?
N1 N2 1.391(7) . ?
N2 C21 1.366(8) . ?
N2 B1 1.536(8) . ?
N3 C26 1.344(8) . ?
N3 N4 1.383(6) . ?
N3 B1 1.553(8) . ?
N4 C24 1.335(7) . ?
N5 C29 1.347(8) . ?
N5 N6 1.383(6) . ?
N5 B1 1.535(8) . ?
N6 C31 1.331(8) . ?
O1 C34 1.134(7) . ?
B1 H1 1.0000 . ?
P1 C1 1.825(6) . ?
P1 C7 1.824(6) . ?
P1 C13 1.841(7) . ?
C1 C6 1.384(9) . ?
C1 C2 1.408(8) . ?
C2 C3 1.379(9) . ?
C2 H2A 0.9500 . ?
C3 C4 1.386(10) . ?
C3 H3A 0.9500 . ?
C4 C5 1.388(9) . ?
C4 H4A 0.9500 . ?
C5 C6 1.386(9) . ?
C5 H5A 0.9500 . ?
C6 H6A 0.9500 . ?
C7 C12 1.398(9) . ?
C7 C8 1.402(9) . ?
C8 C9 1.388(9) . ?
C8 H8A 0.9500 . ?
C9 C10 1.359(12) . ?
C9 H9A 0.9500 . ?
C10 C11 1.376(12) . ?
C10 H10A 0.9500 . ?
C11 C12 1.391(9) . ?
C11 H11A 0.9500 . ?
C12 H12A 0.9500 . ?
C13 C14 1.377(9) . ?
C13 C18 1.395(9) . ?
C14 C15 1.397(9) . ?
C14 H14A 0.9500 . ?
C15 C16 1.374(10) . ?
C15 H15A 0.9500 . ?
C16 C17 1.356(10) . ?
C16 H16A 0.9500 . ?
C17 C18 1.394(10) . ?
C17 H17A 0.9500 . ?
C18 H18A 0.9500 . ?
C19 C20 1.383(9) . ?
C19 C22 1.510(9) . ?
C20 C21 1.351(9) . ?
C20 H20A 0.9500 . ?
C21 C23 1.496(9) . ?
C22 H22A 0.9800 . ?
C22 H22B 0.9800 . ?
C22 H22C 0.9800 . ?
C23 H23A 0.9800 . ?
C23 H23B 0.9800 . ?
C23 H23C 0.9800 . ?
C24 C25 1.397(8) . ?
C24 C27 1.487(8) . ?
C25 C26 1.377(9) . ?
C25 H25A 0.9500 . ?
C26 C28 1.510(8) . ?
C27 H27A 0.9800 . ?
C27 H27B 0.9800 . ?
C27 H27C 0.9800 . ?
C28 H28A 0.9800 . ?
C28 H28B 0.9800 . ?
C28 H28C 0.9800 . ?
C29 C30 1.378(9) . ?
C29 C32 1.502(8) . ?
C30 C31 1.397(8) . ?
C30 H30A 0.9500 . ?
C31 C33 1.483(8) . ?
C32 H32A 0.9800 . ?
C32 H32B 0.9800 . ?
C32 H32C 0.9800 . ?
C33 H33A 0.9800 . ?
C33 H33B 0.9800 . ?
C33 H33C 0.9800 . ?

loop_
_geom_torsion_atom_site_label_1
_geom_torsion_atom_site_label_2
_geom_torsion_atom_site_label_3
_geom_torsion_atom_site_label_4
_geom_torsion
_geom_torsion_site_symmetry_1
_geom_torsion_site_symmetry_2
_geom_torsion_site_symmetry_3
_geom_torsion_site_symmetry_4
_geom_torsion_publ_flag
Rh1 B1 N1 N2 -81.9(5) . . . . ?
N3 B1 N1 N2 -43.2(6) . . . . ?
N5 B1 N1 N2 -152.1(6) . . . . ?
B1 N1 N2 C19 -168.8(5) . . . . ?
H1 B1 N1 N2 99.3 . . . . ?
